data_4509745
loop_
_publ_author_name
'Santra, Ramkinkar'
'Biradha, Kumar'

_publ_section_title
;
 Two-Dimensional Organic Brick-Wall Layers as Hosts for the Inclusion and
 Study of Aromatics Ensembles: Acid&#x2212;Pyridine and
 Acid&#x2212;Carbonyl Synthons for Multicomponent Materials
;
_journal_issue 11
_journal_name_full 'Crystal Growth &amp; Design'
_journal_page_first 4969
_journal_paper_doi 10.1021/cg900759e
_journal_volume 9
_journal_year 2009
_chemical_formula_sum 'C76 H69 N4 O17'
_chemical_formula_weight 1310.35
_chemical_name_systematic
; 
 ? 
;
_space_group_IT_number 2
_symmetry_cell_setting triclinic
_symmetry_space_group_name_Hall '-P 1'
_symmetry_space_group_name_H-M 'P -1'
_atom_sites_solution_hydrogens geom
_atom_sites_solution_primary direct
_atom_sites_solution_secondary difmap
_audit_creation_method SHELXL-97
_cell_angle_alpha 110.186(4)
_cell_angle_beta 105.113(4)
_cell_angle_gamma 106.318(3)
_cell_formula_units_Z 2
_cell_length_a 14.1531(15)
_cell_length_b 16.3725(17)
_cell_length_c 17.312(3)
_cell_measurement_reflns_used 12224
_cell_measurement_temperature 293(2)
_cell_measurement_theta_max 25.50
_cell_measurement_theta_min 1.63
_cell_volume 3316.4(8)
_computing_structure_refinement 'SHELXL-97 (Sheldrick, 1997)'
_computing_structure_solution 'SHELXS-97 (Sheldrick, 1990)'
_diffrn_ambient_temperature 293(2)
_diffrn_measured_fraction_theta_full 0.990
_diffrn_measured_fraction_theta_max 0.990
_diffrn_measurement_device_type 'Bruker CCD APEX-2'
_diffrn_measurement_method hemisphere
_diffrn_radiation_monochromator graphite
_diffrn_radiation_source 'fine-focus sealed tube'
_diffrn_radiation_type MoK\a
_diffrn_radiation_wavelength 0.71073
_diffrn_reflns_av_R_equivalents 0.0464
_diffrn_reflns_av_sigmaI/netI 0.0538
_diffrn_reflns_limit_h_max 17
_diffrn_reflns_limit_h_min -17
_diffrn_reflns_limit_k_max 19
_diffrn_reflns_limit_k_min -19
_diffrn_reflns_limit_l_max 20
_diffrn_reflns_limit_l_min -20
_diffrn_reflns_number 39463
_diffrn_reflns_theta_full 25.50
_diffrn_reflns_theta_max 25.50
_diffrn_reflns_theta_min 1.63
_exptl_absorpt_coefficient_mu 0.093
_exptl_absorpt_correction_T_max 0.982
_exptl_absorpt_correction_T_min 0.974
_exptl_absorpt_correction_type empirical
_exptl_absorpt_process_details sadabs
_exptl_crystal_colour yellow
_exptl_crystal_density_diffrn 1.312
_exptl_crystal_density_meas ?
_exptl_crystal_density_method 'not measured'
_exptl_crystal_description blocks
_exptl_crystal_F_000 1378
_exptl_crystal_size_max 0.28
_exptl_crystal_size_mid 0.25
_exptl_crystal_size_min 0.19
_refine_diff_density_max 0.729
_refine_diff_density_min -0.298
_refine_diff_density_rms 0.047
_refine_ls_extinction_method none
_refine_ls_goodness_of_fit_ref 0.994
_refine_ls_hydrogen_treatment mixed
_refine_ls_matrix_type full
_refine_ls_number_parameters 904
_refine_ls_number_reflns 12224
_refine_ls_number_restraints 0
_refine_ls_restrained_S_all 0.994
_refine_ls_R_factor_all 0.1361
_refine_ls_R_factor_gt 0.0609
_refine_ls_shift/su_max 0.065
_refine_ls_shift/su_mean 0.002
_refine_ls_structure_factor_coef Fsqd
_refine_ls_weighting_details 'calc w=1/[\s^2^(Fo^2^)+(0.1161P)^2^+0.0000P] where P=(Fo^2^+2Fc^2^)/3'
_refine_ls_weighting_scheme calc
_refine_ls_wR_factor_gt 0.1699
_refine_ls_wR_factor_ref 0.2031
_reflns_number_gt 6169
_reflns_number_total 12224
_reflns_threshold_expression >2sigma(I)
_cod_data_source_file cg900759esup1.cif
_cod_data_source_block 12
_cod_depositor_comments
;
The following automatic conversions were performed:

'_symmetry_cell_setting' value 'TRiclinic' changed to 'triclinic'
according to /home/saulius/struct/CIF-dictionaries/cif_core.dic
dictionary named 'cif_core.dic' version 2.4.2 from 2011-04-26.

Automatic conversion script
Id: cif_fix_values 1891 2012-01-12 08:04:46Z andrius 

The following automatic conversions were performed:

'_exptl_crystal_density_meas' value 'not measured' was changed to '?'
- the value is perceived as not measured.

Automatic conversion script
Id: cif_fix_values 3008 2015-01-20 13:52:24Z robertas 
;
_cod_original_cell_volume 3316.3(7)
_cod_original_sg_symbol_H-M P-1
_cod_database_code 4509745

loop_
_symmetry_equiv_pos_as_xyz
'x, y, z'
'-x, -y, -z'

loop_
_atom_site_label
_atom_site_type_symbol
_atom_site_fract_x
_atom_site_fract_y
_atom_site_fract_z
_atom_site_U_iso_or_equiv
_atom_site_adp_type
_atom_site_occupancy
_atom_site_symmetry_multiplicity
_atom_site_calc_flag
_atom_site_refinement_flags
O11A O 0.38170(16) 0.61311(17) -0.37286(15) 0.0671(6) Uani 1 1 d .
O12A O 0.45383(17) 0.60918(18) -0.24451(15) 0.0695(7) Uani 1 1 d .
H12O H 0.389(2) 0.6121(18) -0.2325(17) 0.050 Uiso 1 1 d .
O13A O 0.81049(17) 0.64525(17) -0.12454(14) 0.0627(7) Uani 1 1 d .
H13O H 0.862(2) 0.6491(19) -0.0868(19) 0.050 Uiso 1 1 d .
O14A O 0.90505(16) 0.62359(18) -0.20807(14) 0.0720(7) Uani 1 1 d .
O15A O 0.77256(17) 0.62847(16) -0.49673(14) 0.0627(6) Uani 1 1 d .
H15O H 0.786(2) 0.6284(18) -0.5513(18) 0.050 Uiso 1 1 d .
O16A O 0.60732(17) 0.61440(15) -0.55994(13) 0.0610(6) Uani 1 1 d .
C11A C 0.5571(2) 0.61650(19) -0.32881(17) 0.0382(6) Uani 1 1 d .
C12A C 0.6411(2) 0.62274(19) -0.26060(17) 0.0410(6) Uani 1 1 d .
H12A H 0.6331 0.6239 -0.2086 0.049 Uiso 1 1 calc R
C13A C 0.73657(19) 0.62716(19) -0.26951(17) 0.0380(6) Uani 1 1 d .
C14A C 0.7482(2) 0.62598(18) -0.34740(17) 0.0391(6) Uani 1 1 d .
H14A H 0.8121 0.6289 -0.3539 0.047 Uiso 1 1 calc R
C15A C 0.6647(2) 0.62051(18) -0.41536(16) 0.0370(6) Uani 1 1 d .
C16A C 0.5698(2) 0.61582(18) -0.40586(17) 0.0387(6) Uani 1 1 d .
H16A H 0.5140 0.6122 -0.4514 0.046 Uiso 1 1 calc R
C17A C 0.4546(2) 0.6123(2) -0.3180(2) 0.0458(7) Uani 1 1 d .
C18A C 0.8264(2) 0.6319(2) -0.19913(18) 0.0452(7) Uani 1 1 d .
C19A C 0.6784(2) 0.6207(2) -0.49823(18) 0.0431(7) Uani 1 1 d .
O21A O 0.83243(16) 0.88721(18) 0.00156(14) 0.0706(7) Uani 1 1 d .
O22A O 0.93437(17) 0.88168(17) -0.07707(14) 0.0647(6) Uani 1 1 d .
H22O H 0.878(2) 0.8784(18) -0.1205(19) 0.050 Uiso 1 1 d .
O23A O 1.27349(16) 0.88424(17) 0.02624(14) 0.0636(6) Uani 1 1 d .
H23O H 1.340(2) 0.8822(17) 0.0130(17) 0.050 Uiso 1 1 d .
O24A O 1.34459(16) 0.87191(16) 0.15009(14) 0.0657(6) Uani 1 1 d .
O25A O 1.12655(18) 0.88195(17) 0.34606(14) 0.0690(6) Uani 1 1 d .
O26A O 0.96365(17) 0.87614(16) 0.28606(14) 0.0628(6) Uani 1 1 d .
H26O H 0.950(2) 0.8714(18) 0.3348(19) 0.050 Uiso 1 1 d .
C21A C 1.00262(19) 0.88581(18) 0.06304(16) 0.0384(6) Uani 1 1 d .
C22A C 1.0943(2) 0.88413(18) 0.05045(17) 0.0397(6) Uani 1 1 d .
H22A H 1.1022 0.8850 -0.0009 0.048 Uiso 1 1 calc R
C23A C 1.17486(19) 0.88110(18) 0.11381(16) 0.0362(6) Uani 1 1 d .
C24A C 1.1620(2) 0.87888(18) 0.19018(17) 0.0378(6) Uani 1 1 d .
H24A H 1.2151 0.8756 0.2324 0.045 Uiso 1 1 calc R
C25A C 1.0700(2) 0.88150(18) 0.20360(16) 0.0368(6) Uani 1 1 d .
C26A C 0.9903(2) 0.88489(19) 0.13963(17) 0.0407(6) Uani 1 1 d .
H26A H 0.9286 0.8865 0.1482 0.049 Uiso 1 1 calc R
C27A C 0.9138(2) 0.8850(2) -0.00615(18) 0.0463(7) Uani 1 1 d .
C28A C 1.2740(2) 0.87872(19) 0.09977(19) 0.0426(7) Uani 1 1 d .
C29A C 1.0579(2) 0.87992(19) 0.28628(19) 0.0438(7) Uani 1 1 d .
O11B O 0.94749(14) 0.64922(15) 0.01639(12) 0.0514(5) Uani 1 1 d .
C11B C 1.02070(19) 0.64143(18) 0.06567(16) 0.0362(6) Uani 1 1 d .
C12B C 1.0164(2) 0.63832(18) 0.15051(16) 0.0368(6) Uani 1 1 d .
C13B C 1.1081(2) 0.6304(2) 0.20954(17) 0.0495(7) Uani 1 1 d .
H13A H 1.0820 0.5966 0.2411 0.059 Uiso 1 1 calc .
H13B H 1.1606 0.6939 0.2540 0.059 Uiso 1 1 calc .
C14B C 1.1622(2) 0.5792(2) 0.15855(18) 0.0489(7) Uani 1 1 d .
H14B H 1.1119 0.5137 0.1181 0.059 Uiso 1 1 calc .
H14C H 1.2223 0.5785 0.2004 0.059 Uiso 1 1 calc .
C15B C 1.2018(2) 0.6266(2) 0.10511(19) 0.0509(7) Uani 1 1 d .
H15A H 1.2580 0.6897 0.1463 0.061 Uiso 1 1 calc .
H15B H 1.2327 0.5898 0.0711 0.061 Uiso 1 1 calc .
C16B C 1.11451(19) 0.63568(18) 0.04177(17) 0.0384(6) Uani 1 1 d .
N21B N 0.8205(2) 0.63045(18) 0.36975(17) 0.0568(7) Uani 1 1 d .
C21B C 0.9240(3) 0.6578(2) 0.3860(2) 0.0581(8) Uani 1 1 d .
H21B H 0.9713 0.6738 0.4429 0.070 Uiso 1 1 calc R
C22B C 0.9660(2) 0.6639(2) 0.32360(18) 0.0514(7) Uani 1 1 d .
H22B H 1.0394 0.6839 0.3385 0.062 Uiso 1 1 calc R
C23B C 0.8964(2) 0.63954(19) 0.23791(17) 0.0421(7) Uani 1 1 d .
C24B C 0.7889(2) 0.6143(2) 0.22225(19) 0.0497(7) Uani 1 1 d .
H24B H 0.7399 0.6003 0.1669 0.060 Uiso 1 1 calc R
C25B C 0.7546(3) 0.6099(2) 0.2889(2) 0.0574(8) Uani 1 1 d .
H25B H 0.6818 0.5916 0.2766 0.069 Uiso 1 1 calc R
C26B C 0.9279(2) 0.64142(19) 0.16366(17) 0.0423(7) Uani 1 1 d .
H26B H 0.8788 0.6454 0.1190 0.051 Uiso 1 1 calc R
N31B N 1.30972(19) 0.61974(17) -0.18145(17) 0.0530(6) Uani 1 1 d .
C31B C 1.2078(2) 0.6045(2) -0.2185(2) 0.0535(8) Uani 1 1 d .
H31B H 1.1786 0.5890 -0.2790 0.064 Uiso 1 1 calc R
C32B C 1.1434(2) 0.6106(2) -0.17149(18) 0.0477(7) Uani 1 1 d .
H32B H 1.0723 0.5993 -0.2003 0.057 Uiso 1 1 calc R
C33B C 1.1844(2) 0.63379(19) -0.08090(17) 0.0401(6) Uani 1 1 d .
C34B C 1.2914(2) 0.6509(2) -0.0423(2) 0.0520(8) Uani 1 1 d .
H34B H 1.3231 0.6675 0.0183 0.062 Uiso 1 1 calc R
C35B C 1.3503(2) 0.6431(2) -0.0940(2) 0.0553(8) Uani 1 1 d .
H35B H 1.4218 0.6546 -0.0670 0.066 Uiso 1 1 calc R
C36B C 1.1107(2) 0.63897(19) -0.03501(17) 0.0404(6) Uani 1 1 d .
H36B H 1.0506 0.6457 -0.0648 0.048 Uiso 1 1 calc R
O11C O 0.79597(15) 0.86554(16) -0.22047(12) 0.0606(6) Uani 1 1 d .
C11C C 0.7197(2) 0.86826(19) -0.27205(16) 0.0387(6) Uani 1 1 d .
C12C C 0.6240(2) 0.86834(19) -0.25133(17) 0.0390(6) Uani 1 1 d .
C13C C 0.5350(2) 0.8732(2) -0.31642(19) 0.0528(8) Uani 1 1 d .
H13C H 0.4985 0.9047 -0.2845 0.063 Uiso 1 1 calc .
H13D H 0.4834 0.8090 -0.3598 0.063 Uiso 1 1 calc .
C14C C 0.5757(2) 0.9265(2) -0.36513(18) 0.0502(7) Uani 1 1 d .
H14D H 0.6230 0.9921 -0.3222 0.060 Uiso 1 1 calc .
H14E H 0.5155 0.9268 -0.4074 0.060 Uiso 1 1 calc .
C15C C 0.6353(2) 0.8821(2) -0.41476(17) 0.0502(7) Uani 1 1 d .
H15C H 0.5851 0.8197 -0.4632 0.060 Uiso 1 1 calc .
H15D H 0.6642 0.9212 -0.4412 0.060 Uiso 1 1 calc .
C16C C 0.7249(2) 0.87148(18) -0.35621(16) 0.0373(6) Uani 1 1 d .
N21C N 0.42199(19) 0.87731(17) -0.03323(17) 0.0522(6) Uani 1 1 d .
C21C C 0.5240(2) 0.8953(2) 0.0056(2) 0.0594(9) Uani 1 1 d .
H21C H 0.5521 0.9110 0.0662 0.071 Uiso 1 1 calc R
C22C C 0.5911(2) 0.8917(2) -0.03973(19) 0.0547(8) Uani 1 1 d .
H22C H 0.6626 0.9052 -0.0095 0.066 Uiso 1 1 calc R
C23C C 0.5517(2) 0.8681(2) -0.13046(17) 0.0433(7) Uani 1 1 d .
C24C C 0.4434(2) 0.8459(2) -0.1715(2) 0.0533(8) Uani 1 1 d .
H24C H 0.4120 0.8269 -0.2327 0.064 Uiso 1 1 calc R
C25C C 0.3830(2) 0.8524(2) -0.1207(2) 0.0554(8) Uani 1 1 d .
H25C H 0.3109 0.8386 -0.1490 0.067 Uiso 1 1 calc R
C26C C 0.6278(2) 0.86651(19) -0.17378(18) 0.0438(7) Uani 1 1 d .
H26C H 0.6897 0.8637 -0.1418 0.053 Uiso 1 1 calc R
N31C N 0.9165(2) 0.87064(18) -0.57952(17) 0.0591(7) Uani 1 1 d .
C31C C 0.9830(3) 0.8900(2) -0.5000(2) 0.0605(8) Uani 1 1 d .
H31C H 1.0552 0.9059 -0.4890 0.073 Uiso 1 1 calc R
C32C C 0.9494(2) 0.8877(2) -0.43174(19) 0.0526(8) Uani 1 1 d .
H32C H 0.9985 0.9003 -0.3770 0.063 Uiso 1 1 calc R
C33C C 0.8427(2) 0.86655(19) -0.44544(17) 0.0412(6) Uani 1 1 d .
C34C C 0.7734(2) 0.8443(2) -0.53041(18) 0.0547(8) Uani 1 1 d .
H34C H 0.7005 0.8273 -0.5442 0.066 Uiso 1 1 calc R
C35C C 0.8142(3) 0.8477(2) -0.5943(2) 0.0619(9) Uani 1 1 d .
H35C H 0.7669 0.8331 -0.6506 0.074 Uiso 1 1 calc R
C36C C 0.8115(2) 0.86524(19) -0.37140(17) 0.0424(7) Uani 1 1 d .
H36C H 0.8595 0.8591 -0.3278 0.051 Uiso 1 1 calc R
C1 C 0.5349(6) 0.4145(6) -0.1209(4) 0.0636(18) Uani 0.50 1 d P
H1 H 0.5401 0.3711 -0.1693 0.076 Uiso 0.50 1 calc PR
C2 C 0.4679(3) 0.3819(3) -0.0907(3) 0.0802(11) Uani 1 1 d .
C3 C 0.4006(4) 0.2846(3) -0.1245(3) 0.0972(13) Uani 1 1 d .
H3 H 0.4017 0.2390 -0.1739 0.117 Uiso 1 1 calc R
C4 C 0.3343(4) 0.2572(3) -0.0853(4) 0.1047(14) Uani 1 1 d .
H4 H 0.2908 0.1931 -0.1075 0.126 Uiso 1 1 calc R
C5 C 0.3318(3) 0.3241(4) -0.0137(4) 0.0987(14) Uani 1 1 d .
H5 H 0.2854 0.3044 0.0120 0.118 Uiso 1 1 calc R
C6 C 0.3954(3) 0.4202(3) 0.0225(3) 0.0778(11) Uani 1 1 d .
C7 C 0.4655(3) 0.4502(2) -0.0171(3) 0.0700(10) Uani 1 1 d .
C8 C 0.4001(6) 0.4906(6) 0.0871(5) 0.068(2) Uani 0.50 1 d P
H8 H 0.3540 0.4764 0.1148 0.082 Uiso 0.50 1 calc PR
O201 O 1.2076(3) 0.7800(3) 0.6058(3) 0.1448(13) Uani 1 1 d .
C201 C 1.1711(3) 0.8141(3) 0.6711(2) 0.0735(11) Uani 1 1 d .
C202 C 1.2178(3) 0.9169(4) 0.7158(3) 0.1019(14) Uani 1 1 d .
C203 C 1.1854(4) 0.9566(3) 0.7810(3) 0.0912(12) Uani 1 1 d .
H203 H 1.2107 1.0226 0.8114 0.109 Uiso 1 1 calc R
C204 C 1.1140(5) 0.8990(6) 0.8031(4) 0.1278(18) Uani 1 1 d .
H204 H 1.0957 0.9290 0.8496 0.153 Uiso 1 1 calc R
C205 C 1.0720(4) 0.8067(5) 0.7625(4) 0.1122(17) Uani 1 1 d .
H205 H 1.0237 0.7720 0.7788 0.135 Uiso 1 1 calc R
C206 C 1.1036(4) 0.7546(5) 0.6859(4) 0.128(2) Uani 1 1 d .
H206 H 1.0774 0.6886 0.6543 0.153 Uiso 1 1 calc R
C207 C 1.2896(4) 0.9728(4) 0.6907(4) 0.146(2) Uani 1 1 d .
H20A H 1.3005 0.9313 0.6423 0.219 Uiso 1 1 calc R
H20B H 1.3571 1.0128 0.7411 0.219 Uiso 1 1 calc R
H20C H 1.2594 1.0118 0.6718 0.219 Uiso 1 1 calc R
O101 O 0.5029(3) 0.6770(2) -0.6704(2) 0.1142(10) Uani 1 1 d .
C101 C 0.4364(3) 0.7098(3) -0.6368(2) 0.0773(11) Uani 1 1 d .
C102 C 0.4291(3) 0.7914(3) -0.6411(2) 0.0820(11) Uani 1 1 d .
C103 C 0.3625(3) 0.8257(3) -0.6052(3) 0.0967(13) Uani 1 1 d .
H103 H 0.3546 0.8788 -0.6092 0.116 Uiso 1 1 calc R
C104 C 0.3095(4) 0.7848(5) -0.5650(3) 0.1193(19) Uani 1 1 d .
H104 H 0.2671 0.8104 -0.5405 0.143 Uiso 1 1 calc R
C105 C 0.3181(4) 0.7056(5) -0.5603(3) 0.130(2) Uani 1 1 d .
H105 H 0.2817 0.6775 -0.5322 0.156 Uiso 1 1 calc R
C106 C 0.3817(4) 0.6659(4) -0.5976(3) 0.1036(15) Uani 1 1 d .
H106 H 0.3863 0.6110 -0.5956 0.124 Uiso 1 1 calc R
C107 C 0.4895(3) 0.8390(4) -0.6822(3) 0.1095(15) Uani 1 1 d .
H10A H 0.4742 0.8931 -0.6800 0.164 Uiso 1 1 calc R
H10B H 0.4687 0.7951 -0.7435 0.164 Uiso 1 1 calc R
H10C H 0.5650 0.8599 -0.6499 0.164 Uiso 1 1 calc R
O1M O 0.1718(2) 0.5915(2) -0.4433(2) 0.0967(9) Uani 1 1 d .
H18M H 0.231(2) 0.5909(19) -0.4185(18) 0.050 Uiso 1 1 d .
C1M C 0.1140(4) 0.5218(3) -0.5331(3) 0.1137(16) Uani 1 1 d .
H1M1 H 0.0519 0.5314 -0.5592 0.171 Uiso 1 1 calc R
H1M2 H 0.0919 0.4596 -0.5355 0.171 Uiso 1 1 calc R
H1M3 H 0.1588 0.5268 -0.5659 0.171 Uiso 1 1 calc R

loop_
_atom_site_aniso_label
_atom_site_aniso_U_11
_atom_site_aniso_U_22
_atom_site_aniso_U_33
_atom_site_aniso_U_23
_atom_site_aniso_U_13
_atom_site_aniso_U_12
O11A 0.0439(12) 0.1104(18) 0.0744(15) 0.0535(14) 0.0319(11) 0.0456(12)
O12A 0.0576(13) 0.130(2) 0.0675(15) 0.0608(15) 0.0492(12) 0.0569(14)
O13A 0.0553(13) 0.1195(19) 0.0491(13) 0.0539(13) 0.0307(11) 0.0546(14)
O14A 0.0545(13) 0.141(2) 0.0716(15) 0.0721(15) 0.0404(11) 0.0632(14)
O15A 0.0645(14) 0.1118(19) 0.0588(13) 0.0582(13) 0.0477(11) 0.0528(13)
O16A 0.0693(14) 0.0916(17) 0.0490(12) 0.0462(12) 0.0315(11) 0.0438(12)
C11A 0.0385(14) 0.0520(17) 0.0393(15) 0.0251(13) 0.0233(12) 0.0262(13)
C12A 0.0405(15) 0.0623(18) 0.0416(15) 0.0322(14) 0.0273(12) 0.0287(14)
C13A 0.0375(14) 0.0548(17) 0.0412(15) 0.0308(13) 0.0234(12) 0.0264(13)
C14A 0.0400(14) 0.0562(18) 0.0414(15) 0.0295(14) 0.0273(12) 0.0271(13)
C15A 0.0425(15) 0.0484(16) 0.0362(14) 0.0249(13) 0.0248(12) 0.0247(13)
C16A 0.0388(15) 0.0543(17) 0.0399(15) 0.0295(13) 0.0215(12) 0.0261(13)
C17A 0.0410(16) 0.0616(19) 0.0504(18) 0.0303(15) 0.0261(14) 0.0285(14)
C18A 0.0416(16) 0.069(2) 0.0471(17) 0.0362(15) 0.0262(13) 0.0310(15)
C19A 0.0506(17) 0.0568(19) 0.0433(16) 0.0320(14) 0.0270(14) 0.0313(15)
O21A 0.0519(13) 0.131(2) 0.0689(14) 0.0615(14) 0.0370(11) 0.0581(14)
O22A 0.0558(13) 0.122(2) 0.0518(13) 0.0572(13) 0.0299(10) 0.0527(13)
O23A 0.0530(12) 0.1198(19) 0.0673(14) 0.0629(14) 0.0472(11) 0.0539(13)
O24A 0.0490(12) 0.1130(19) 0.0668(14) 0.0543(14) 0.0323(11) 0.0499(13)
O25A 0.0706(15) 0.1118(19) 0.0492(13) 0.0536(13) 0.0308(12) 0.0420(14)
O26A 0.0708(14) 0.1020(18) 0.0526(13) 0.0479(13) 0.0489(11) 0.0460(13)
C21A 0.0384(14) 0.0531(17) 0.0389(15) 0.0276(13) 0.0230(12) 0.0235(13)
C22A 0.0417(15) 0.0555(18) 0.0370(14) 0.0268(13) 0.0241(12) 0.0250(13)
C23A 0.0362(14) 0.0484(16) 0.0355(14) 0.0234(12) 0.0208(12) 0.0212(12)
C24A 0.0373(14) 0.0464(16) 0.0372(15) 0.0223(13) 0.0180(12) 0.0199(13)
C25A 0.0420(15) 0.0452(16) 0.0337(14) 0.0226(12) 0.0222(12) 0.0194(13)
C26A 0.0405(15) 0.0570(18) 0.0433(15) 0.0278(14) 0.0279(13) 0.0286(13)
C27A 0.0448(17) 0.071(2) 0.0435(16) 0.0359(15) 0.0255(14) 0.0302(15)
C28A 0.0405(16) 0.0560(18) 0.0471(17) 0.0295(15) 0.0273(14) 0.0242(14)
C29A 0.0523(17) 0.0501(18) 0.0418(16) 0.0249(14) 0.0292(14) 0.0232(14)
O11B 0.0462(11) 0.0932(15) 0.0396(10) 0.0382(10) 0.0282(9) 0.0410(11)
C11B 0.0350(14) 0.0488(17) 0.0301(13) 0.0187(12) 0.0170(12) 0.0194(13)
C12B 0.0403(15) 0.0456(16) 0.0297(13) 0.0196(12) 0.0183(12) 0.0174(13)
C13B 0.0483(16) 0.074(2) 0.0365(15) 0.0311(15) 0.0220(13) 0.0273(15)
C14B 0.0498(17) 0.069(2) 0.0470(17) 0.0356(15) 0.0231(14) 0.0336(15)
C15B 0.0405(15) 0.079(2) 0.0497(17) 0.0363(16) 0.0239(13) 0.0327(15)
C16B 0.0353(14) 0.0465(17) 0.0391(15) 0.0193(13) 0.0218(12) 0.0178(12)
N21B 0.0797(19) 0.0742(18) 0.0571(17) 0.0451(14) 0.0502(15) 0.0454(15)
C21B 0.074(2) 0.080(2) 0.0476(18) 0.0392(17) 0.0382(17) 0.0432(19)
C22B 0.0584(18) 0.071(2) 0.0429(16) 0.0314(15) 0.0325(15) 0.0327(16)
C23B 0.0566(18) 0.0530(18) 0.0373(15) 0.0273(13) 0.0316(13) 0.0293(14)
C24B 0.0542(18) 0.068(2) 0.0522(18) 0.0376(16) 0.0349(15) 0.0326(16)
C25B 0.063(2) 0.074(2) 0.066(2) 0.0417(18) 0.0467(18) 0.0378(17)
C26B 0.0460(16) 0.0565(18) 0.0378(15) 0.0271(13) 0.0248(13) 0.0241(14)
N31B 0.0560(16) 0.0693(17) 0.0661(17) 0.0412(14) 0.0463(14) 0.0358(13)
C31B 0.0524(18) 0.079(2) 0.0535(18) 0.0385(17) 0.0352(15) 0.0354(16)
C32B 0.0452(16) 0.072(2) 0.0499(17) 0.0366(16) 0.0326(14) 0.0328(15)
C33B 0.0413(15) 0.0524(17) 0.0440(16) 0.0288(14) 0.0266(13) 0.0248(13)
C34B 0.0432(16) 0.079(2) 0.0521(18) 0.0370(16) 0.0298(14) 0.0307(16)
C35B 0.0439(16) 0.084(2) 0.066(2) 0.0465(18) 0.0368(16) 0.0347(16)
C36B 0.0368(14) 0.0580(18) 0.0394(15) 0.0257(14) 0.0234(12) 0.0245(13)
O11C 0.0521(12) 0.1215(19) 0.0468(11) 0.0534(12) 0.0343(10) 0.0545(12)
C11C 0.0382(15) 0.0561(18) 0.0337(14) 0.0252(13) 0.0192(12) 0.0242(13)
C12C 0.0392(14) 0.0547(18) 0.0344(14) 0.0248(13) 0.0211(12) 0.0226(13)
C13C 0.0420(16) 0.084(2) 0.0532(18) 0.0398(17) 0.0276(14) 0.0350(16)
C14C 0.0447(16) 0.074(2) 0.0477(17) 0.0378(16) 0.0196(13) 0.0324(15)
C15C 0.0467(16) 0.079(2) 0.0370(15) 0.0329(15) 0.0208(13) 0.0297(15)
C16C 0.0392(14) 0.0473(16) 0.0314(14) 0.0222(12) 0.0166(12) 0.0178(13)
N21C 0.0516(15) 0.0743(18) 0.0613(16) 0.0412(14) 0.0417(13) 0.0358(13)
C21C 0.057(2) 0.100(3) 0.0495(18) 0.0444(18) 0.0362(16) 0.0427(19)
C22C 0.0416(16) 0.093(2) 0.0509(18) 0.0424(17) 0.0275(14) 0.0360(16)
C23C 0.0430(15) 0.0625(19) 0.0418(16) 0.0298(14) 0.0272(13) 0.0275(14)
C24C 0.0408(16) 0.078(2) 0.0523(18) 0.0347(17) 0.0256(14) 0.0268(16)
C25C 0.0460(17) 0.080(2) 0.068(2) 0.0446(18) 0.0379(16) 0.0338(16)
C26C 0.0361(14) 0.0654(19) 0.0475(16) 0.0315(15) 0.0246(13) 0.0297(14)
N31C 0.0791(19) 0.0732(18) 0.0543(17) 0.0384(14) 0.0487(15) 0.0379(15)
C31C 0.061(2) 0.075(2) 0.059(2) 0.0318(18) 0.0420(17) 0.0282(17)
C32C 0.0549(18) 0.074(2) 0.0448(17) 0.0314(16) 0.0302(14) 0.0317(16)
C33C 0.0502(17) 0.0512(17) 0.0390(15) 0.0268(13) 0.0276(13) 0.0257(14)
C34C 0.0569(18) 0.083(2) 0.0410(17) 0.0335(16) 0.0298(15) 0.0356(17)
C35C 0.079(2) 0.090(3) 0.0455(18) 0.0396(17) 0.0390(17) 0.048(2)
C36C 0.0443(15) 0.0581(18) 0.0354(15) 0.0265(13) 0.0217(12) 0.0229(14)
C1 0.077(5) 0.081(5) 0.056(4) 0.036(4) 0.044(4) 0.041(4)
C2 0.059(2) 0.090(3) 0.099(3) 0.052(3) 0.028(2) 0.032(2)
C3 0.090(3) 0.083(3) 0.100(3) 0.024(3) 0.036(3) 0.035(3)
C4 0.089(3) 0.073(3) 0.138(4) 0.040(3) 0.046(3) 0.024(2)
C5 0.080(3) 0.098(4) 0.138(4) 0.067(3) 0.050(3) 0.039(3)
C6 0.060(2) 0.078(3) 0.101(3) 0.048(3) 0.028(2) 0.029(2)
C7 0.055(2) 0.063(2) 0.080(3) 0.033(2) 0.0074(19) 0.0243(17)
C8 0.081(5) 0.104(6) 0.073(5) 0.057(5) 0.056(4) 0.064(5)
O201 0.168(3) 0.197(4) 0.143(3) 0.100(3) 0.102(3) 0.108(3)
C201 0.083(3) 0.069(3) 0.063(2) 0.016(2) 0.020(2) 0.049(2)
C202 0.078(3) 0.137(4) 0.120(4) 0.077(4) 0.039(3) 0.060(3)
C203 0.080(3) 0.092(3) 0.095(3) 0.032(3) 0.030(3) 0.044(3)
C204 0.108(4) 0.163(6) 0.116(4) 0.069(5) 0.033(4) 0.063(4)
C205 0.080(3) 0.142(5) 0.142(5) 0.095(4) 0.048(3) 0.039(3)
C206 0.065(3) 0.184(5) 0.149(5) 0.127(5) 0.030(3) 0.021(3)
C207 0.096(3) 0.181(5) 0.222(6) 0.158(5) 0.071(4) 0.048(3)
O101 0.127(3) 0.147(3) 0.105(2) 0.080(2) 0.047(2) 0.076(2)
C101 0.071(2) 0.088(3) 0.059(2) 0.039(2) 0.0068(19) 0.024(2)
C102 0.064(2) 0.104(3) 0.071(2) 0.051(2) 0.0119(19) 0.023(2)
C103 0.066(3) 0.124(4) 0.072(3) 0.033(3) 0.006(2) 0.034(3)
C104 0.085(3) 0.169(6) 0.068(3) 0.046(4) 0.025(2) 0.019(4)
C105 0.088(4) 0.172(6) 0.078(3) 0.065(4) 0.015(3) -0.011(4)
C106 0.085(3) 0.113(4) 0.077(3) 0.053(3) 0.008(2) 0.003(3)
C107 0.092(3) 0.149(4) 0.141(4) 0.110(4) 0.053(3) 0.059(3)
O1M 0.0607(16) 0.117(2) 0.109(2) 0.0348(19) 0.0309(16) 0.0556(17)
C1M 0.084(3) 0.101(3) 0.135(4) 0.032(3) 0.036(3) 0.043(3)

loop_
_atom_type_symbol
_atom_type_description
_atom_type_scat_dispersion_real
_atom_type_scat_dispersion_imag
_atom_type_scat_source
C C 0.0033 0.0016 'International Tables Vol C Tables 4.2.6.8 and 6.1.1.4'
H H 0.0000 0.0000 'International Tables Vol C Tables 4.2.6.8 and 6.1.1.4'
N N 0.0061 0.0033 'International Tables Vol C Tables 4.2.6.8 and 6.1.1.4'
O O 0.0106 0.0060 'International Tables Vol C Tables 4.2.6.8 and 6.1.1.4'

loop_
_geom_angle_atom_site_label_1
_geom_angle_atom_site_label_2
_geom_angle_atom_site_label_3
_geom_angle
_geom_angle_site_symmetry_3
C12A C11A C16A 119.6(2) .
C12A C11A C17A 119.9(2) .
C16A C11A C17A 120.5(2) .
C11A C12A C13A 120.5(2) .
C12A C13A C14A 119.4(2) .
C12A C13A C18A 121.8(2) .
C14A C13A C18A 118.8(2) .
C15A C14A C13A 120.3(2) .
C14A C15A C16A 119.8(2) .
C14A C15A C19A 119.9(2) .
C16A C15A C19A 120.2(2) .
C15A C16A C11A 120.4(2) .
O11A C17A O12A 124.7(3) .
O11A C17A C11A 122.4(3) .
O12A C17A C11A 112.8(2) .
O14A C18A O13A 123.2(2) .
O14A C18A C13A 124.3(2) .
O13A C18A C13A 112.5(2) .
O16A C19A O15A 124.2(3) .
O16A C19A C15A 122.3(2) .
O15A C19A C15A 113.5(2) .
C26A C21A C22A 120.1(2) .
C26A C21A C27A 118.9(2) .
C22A C21A C27A 121.0(2) .
C23A C22A C21A 120.5(2) .
C22A C23A C24A 119.4(2) .
C22A C23A C28A 120.4(2) .
C24A C23A C28A 120.1(2) .
C25A C24A C23A 120.3(2) .
C24A C25A C26A 119.5(2) .
C24A C25A C29A 119.5(2) .
C26A C25A C29A 121.0(2) .
C21A C26A C25A 120.2(2) .
O21A C27A O22A 123.8(2) .
O21A C27A C21A 123.8(2) .
O22A C27A C21A 112.4(2) .
O24A C28A O23A 124.8(2) .
O24A C28A C23A 123.7(2) .
O23A C28A C23A 111.5(2) .
O25A C29A O26A 124.1(3) .
O25A C29A C25A 123.8(3) .
O26A C29A C25A 112.1(2) .
O11B C11B C12B 119.4(2) .
O11B C11B C16B 120.4(2) .
C12B C11B C16B 120.2(2) .
C26B C12B C13B 127.2(2) .
C26B C12B C11B 115.0(2) .
C13B C12B C11B 117.7(2) .
C12B C13B C14B 113.1(2) .
C13B C14B C15B 111.7(2) .
C16B C15B C14B 112.9(2) .
C36B C16B C15B 126.6(2) .
C36B C16B C11B 115.6(2) .
C15B C16B C11B 117.8(2) .
C25B N21B C21B 117.2(2) .
N21B C21B C22B 123.9(3) .
C21B C22B C23B 118.9(3) .
C24B C23B C22B 117.0(2) .
C24B C23B C26B 117.4(2) .
C22B C23B C26B 125.6(3) .
C25B C24B C23B 119.8(3) .
N21B C25B C24B 123.2(3) .
C12B C26B C23B 130.0(2) .
C31B N31B C35B 117.5(2) .
N31B C31B C32B 123.0(3) .
C31B C32B C33B 120.0(3) .
C34B C33B C32B 116.7(2) .
C34B C33B C36B 126.3(2) .
C32B C33B C36B 117.0(2) .
C35B C34B C33B 119.6(3) .
N31B C35B C34B 123.2(3) .
C16B C36B C33B 131.6(2) .
O11C C11C C16C 118.7(2) .
O11C C11C C12C 120.8(2) .
C16C C11C C12C 120.5(2) .
C26C C12C C13C 126.2(2) .
C26C C12C C11C 115.9(2) .
C13C C12C C11C 117.9(2) .
C12C C13C C14C 111.9(2) .
C13C C14C C15C 111.9(2) .
C16C C15C C14C 113.3(2) .
C36C C16C C11C 115.9(2) .
C36C C16C C15C 126.2(2) .
C11C C16C C15C 117.9(2) .
C21C N21C C25C 117.4(2) .
N21C C21C C22C 123.0(3) .
C21C C22C C23C 120.0(3) .
C22C C23C C24C 116.6(2) .
C22C C23C C26C 116.8(2) .
C24C C23C C26C 126.5(2) .
C25C C24C C23C 119.3(3) .
N21C C25C C24C 123.7(3) .
C12C C26C C23C 131.5(2) .
C31C N31C C35C 118.0(3) .
N31C C31C C32C 122.6(3) .
C33C C32C C31C 119.9(3) .
C32C C33C C34C 116.5(2) .
C32C C33C C36C 117.8(2) .
C34C C33C C36C 125.6(2) .
C35C C34C C33C 119.3(3) .
N31C C35C C34C 123.5(3) .
C16C C36C C33C 130.6(2) .
C2 C1 C8 124.7(6) 2_665
C1 C2 C7 114.9(5) .
C1 C2 C3 125.5(5) .
C7 C2 C3 119.6(4) .
C4 C3 C2 120.7(4) .
C3 C4 C5 119.6(4) .
C4 C5 C6 122.6(4) .
C8 C6 C5 129.9(6) .
C8 C6 C7 111.4(5) .
C5 C6 C7 118.6(4) .
C2 C7 C6 118.9(3) .
C2 C7 C7 119.4(5) 2_665
C6 C7 C7 121.7(5) 2_665
C6 C8 C1 127.8(6) 2_665
C206 C201 O201 120.0(5) .
C206 C201 C202 128.8(5) .
O201 C201 C202 111.2(4) .
C203 C202 C207 122.4(6) .
C203 C202 C201 115.1(4) .
C207 C202 C201 122.4(5) .
C202 C203 C204 120.6(5) .
C205 C204 C203 123.9(6) .
C204 C205 C206 119.1(5) .
C201 C206 C205 112.3(5) .
O101 C101 C106 121.1(4) .
O101 C101 C102 117.7(4) .
C106 C101 C102 121.2(5) .
C101 C102 C103 117.5(4) .
C101 C102 C107 120.8(4) .
C103 C102 C107 121.6(4) .
C104 C103 C102 122.4(5) .
C103 C104 C105 119.6(6) .
C104 C105 C106 120.7(5) .
C101 C106 C105 118.6(5) .

loop_
_geom_bond_atom_site_label_1
_geom_bond_atom_site_label_2
_geom_bond_distance
_geom_bond_site_symmetry_2
O11A C17A 1.213(3) .
O12A C17A 1.295(3) .
O13A C18A 1.323(3) .
O14A C18A 1.200(3) .
O15A C19A 1.294(3) .
O16A C19A 1.212(3) .
C11A C12A 1.391(3) .
C11A C16A 1.388(3) .
C11A C17A 1.496(3) .
C12A C13A 1.384(3) .
C13A C14A 1.395(3) .
C13A C18A 1.476(3) .
C14A C15A 1.390(3) .
C15A C16A 1.380(3) .
C15A C19A 1.498(3) .
O21A C27A 1.203(3) .
O22A C27A 1.320(3) .
O23A C28A 1.305(3) .
O24A C28A 1.202(3) .
O25A C29A 1.204(3) .
O26A C29A 1.317(3) .
C21A C26A 1.386(3) .
C21A C22A 1.376(3) .
C21A C27A 1.487(4) .
C22A C23A 1.387(3) .
C23A C24A 1.392(3) .
C23A C28A 1.494(3) .
C24A C25A 1.390(3) .
C25A C26A 1.388(3) .
C25A C29A 1.493(4) .
O11B C11B 1.227(3) .
C11B C12B 1.503(3) .
C11B C16B 1.507(3) .
C12B C26B 1.342(3) .
C12B C13B 1.497(4) .
C13B C14B 1.506(4) .
C14B C15B 1.514(4) .
C15B C16B 1.503(4) .
C16B C36B 1.337(3) .
N21B C25B 1.326(4) .
N21B C21B 1.325(4) .
C21B C22B 1.380(4) .
C22B C23B 1.393(4) .
C23B C24B 1.383(4) .
C23B C26B 1.473(3) .
C24B C25B 1.379(4) .
N31B C31B 1.327(4) .
N31B C35B 1.339(4) .
C31B C32B 1.373(3) .
C32B C33B 1.390(4) .
C33B C34B 1.387(4) .
C33B C36B 1.470(3) .
C34B C35B 1.372(4) .
O11C C11C 1.231(3) .
C11C C16C 1.496(3) .
C11C C12C 1.489(3) .
C12C C26C 1.341(3) .
C12C C13C 1.497(4) .
C13C C14C 1.511(4) .
C14C C15C 1.506(4) .
C15C C16C 1.498(3) .
C16C C36C 1.341(3) .
N21C C21C 1.320(4) .
N21C C25C 1.332(4) .
C21C C22C 1.381(4) .
C22C C23C 1.389(4) .
C23C C24C 1.389(4) .
C23C C26C 1.464(3) .
C24C C25C 1.376(4) .
N31C C31C 1.318(4) .
N31C C35C 1.318(4) .
C31C C32C 1.392(4) .
C32C C33C 1.384(4) .
C33C C34C 1.391(4) .
C33C C36C 1.466(3) .
C34C C35C 1.385(4) .
C1 C2 1.274(7) .
C1 C8 1.375(9) 2_665
C2 C7 1.391(5) .
C2 C3 1.414(5) .
C3 C4 1.358(6) .
C4 C5 1.359(6) .
C5 C6 1.381(5) .
C6 C8 1.270(7) .
C6 C7 1.419(5) .
C7 C7 1.450(7) 2_665
C8 C1 1.375(9) 2_665
O201 C201 1.374(5) .
C201 C206 1.304(6) .
C201 C202 1.442(6) .
C202 C203 1.356(6) .
C202 C207 1.429(6) .
C203 C204 1.403(7) .
C204 C205 1.295(7) .
C205 C206 1.558(7) .
O101 C101 1.366(5) .
C101 C106 1.371(6) .
C101 C102 1.393(5) .
C102 C103 1.397(6) .
C102 C107 1.474(5) .
C103 C104 1.345(6) .
C104 C105 1.363(8) .
C105 C106 1.411(7) .
O1M C1M 1.406(5) .
